data_7227269
loop_
_publ_author_name
'Som, Bozumeh'
'Salpage, Sahan R.'
'Son, Juno'
'Gu, Bing'
'Karakalos, Stavros G.'
'Smith, Mark D.'
'Shimizu, Linda S.'

_publ_section_title
;
 Pillars of assembled pyridyl bis-urea macrocycles: a robust synthon to
 organize diiodotetrafluorobenzenes
;
_journal_issue 3
_journal_name_full CrystEngComm
_journal_page_first 484
_journal_paper_doi 10.1039/C6CE02392D
_journal_volume 19
_journal_year 2017
_chemical_formula_moiety '2(C6 F4 I2), C16 H18 N6 O2'
_chemical_formula_sum 'C28 H18 F8 I4 N6 O2'
_chemical_formula_weight 1130.08
_space_group_crystal_system triclinic
_space_group_IT_number 2
_space_group_name_Hall '-P 1'
_space_group_name_H-M_alt 'P -1'
_symmetry_space_group_name_Hall '-P 1'
_symmetry_space_group_name_H-M 'P -1'
_atom_sites_solution_hydrogens mixed
_audit_creation_date 2015-10-14
_audit_creation_method
;
Olex2 1.2
(compiled 2015.09.30 svn.r3233 for OlexSys, GUI svn.r5103)
;
_audit_update_record
;
2016-10-28 deposited with the CCDC.
2016-12-13 downloaded from the CCDC.
;
_cell_angle_alpha 104.509(2)
_cell_angle_beta 96.086(2)
_cell_angle_gamma 97.186(2)
_cell_formula_units_Z 1
_cell_length_a 4.6564(3)
_cell_length_b 12.7812(9)
_cell_length_c 14.2764(9)
_cell_measurement_reflns_used 9892
_cell_measurement_temperature 100(2)
_cell_measurement_theta_max 27.12
_cell_measurement_theta_min 2.51
_cell_volume 807.71(9)
_computing_cell_refinement 'SAINT v8.34A (Bruker, 2013)'
_computing_data_collection 'Bruker APEXII v2014.9-0 (Bruker, 2014)'
_computing_data_reduction 'SAINT v8.34A (Bruker, 2013)'
_computing_molecular_graphics 'Olex2 (Dolomanov et al., 2009)'
_computing_publication_material 'Olex2 (Dolomanov et al., 2009)'
_computing_structure_refinement 'XL (Sheldrick, 2008)'
_computing_structure_solution 'ShelXT (Sheldrick, 2015)'
_diffrn_ambient_temperature 100(2)
_diffrn_detector 'Bruker PHOTON-100 area detector'
_diffrn_detector_area_resol_mean 10.4
_diffrn_detector_type 'CMOS area detector'
_diffrn_measured_fraction_theta_full 0.992
_diffrn_measured_fraction_theta_max 0.991
_diffrn_measurement_device 'three-circle diffractometer'
_diffrn_measurement_device_type 'Bruker D8 Quest'
_diffrn_measurement_method '\w and \f scans'
_diffrn_radiation_monochromator 'mirror optics'
_diffrn_radiation_probe x-ray
_diffrn_radiation_type MoK\a
_diffrn_radiation_wavelength 0.71073
_diffrn_reflns_av_unetI/netI 0.0306
_diffrn_reflns_Laue_measured_fraction_full 0.992
_diffrn_reflns_Laue_measured_fraction_max 0.991
_diffrn_reflns_limit_h_max 5
_diffrn_reflns_limit_h_min -5
_diffrn_reflns_limit_k_max 16
_diffrn_reflns_limit_k_min -16
_diffrn_reflns_limit_l_max 18
_diffrn_reflns_limit_l_min -18
_diffrn_reflns_number 3550
_diffrn_reflns_point_group_measured_fraction_full 0.992
_diffrn_reflns_point_group_measured_fraction_max 0.991
_diffrn_reflns_theta_full 27.220
_diffrn_reflns_theta_max 27.222
_diffrn_reflns_theta_min 2.514
_diffrn_source 'microfocus sealed X-ray tube'
_diffrn_source_type 'Incoatec I\ms'
_exptl_absorpt_coefficient_mu 3.943
_exptl_absorpt_correction_T_max 0.2612
_exptl_absorpt_correction_T_min 0.2072
_exptl_absorpt_correction_type multi-scan
_exptl_absorpt_process_details
;
SADABS-2014/4 (Bruker,2014/4) was used for absorption correction.
wR2(int) was 0.0946 before and 0.0610 after correction.
The Ratio of minimum to maximum transmission is 0.7933.
The \l/2 correction factor is 0.00150.
;
_exptl_crystal_colour colourless
_exptl_crystal_colour_primary colourless
_exptl_crystal_density_diffrn 2.323
_exptl_crystal_description needle
_exptl_crystal_F_000 528
_exptl_crystal_size_max 0.22
_exptl_crystal_size_mid 0.04
_exptl_crystal_size_min 0.02
_refine_diff_density_max 0.790
_refine_diff_density_min -0.706
_refine_diff_density_rms 0.122
_refine_ls_extinction_method none
_refine_ls_goodness_of_fit_ref 1.062
_refine_ls_hydrogen_treatment mixed
_refine_ls_matrix_type full
_refine_ls_number_parameters 225
_refine_ls_number_reflns 3550
_refine_ls_number_restraints 1
_refine_ls_restrained_S_all 1.062
_refine_ls_R_factor_all 0.0350
_refine_ls_R_factor_gt 0.0247
_refine_ls_shift/su_max 0.001
_refine_ls_shift/su_mean 0.000
_refine_ls_structure_factor_coef Fsqd
_refine_ls_weighting_details 'w=1/[\s^2^(Fo^2^)+(0.0145P)^2^+1.4492P] where P=(Fo^2^+2Fc^2^)/3'
_refine_ls_weighting_scheme calc
_refine_ls_wR_factor_gt 0.0476
_refine_ls_wR_factor_ref 0.0506
_reflns_Friedel_coverage 0.000
_reflns_number_gt 3025
_reflns_number_total 3550
_reflns_threshold_expression 'I > 2\s(I)'
_cod_data_source_file c6ce02392d2.cif
_cod_data_source_block bs185a
_cod_depositor_comments 'Adding full bibliography for 7227268--7227270.cif.'
_cod_original_cell_volume 807.70(9)
_cod_database_code 7227269
_shelx_space_group_comment
;
The symmetry employed for this shelxl refinement is uniquely defined
by the following loop, which should always be used as a source of
symmetry information in preference to the above space-group names.
They are only intended as comments.
;
_shelx_estimated_absorpt_t_max 0.925
_shelx_estimated_absorpt_t_min 0.477
_olex2_refinement_description
;
1. Twinned data refinement
 Scales: 0.7549(9) 0.2451(9)
2. Fixed Uiso
 At 1.2 times of:
  All C(H) groups, All C(H,H) groups
3. Restrained distances
 N2-H2 \\sim N1-H1
 with sigma of 0.02
4. Uiso/Uaniso restraints and constraints
Uiso(H2) = Uiso(H1)
5.a Secondary CH2 refined with riding coordinates:
 C2(H2A,H2B), C8(H8A,H8B)
5.b Aromatic/amide H refined with riding coordinates:
 C4(H4), C5(H5), C6(H6)
;
_shelx_shelxl_version_number 2014/7
_olex2_submission_special_instructions 'No special instructions were received'

loop_
_space_group_symop_operation_xyz
'x, y, z'
'-x, -y, -z'

loop_
_atom_site_label
_atom_site_type_symbol
_atom_site_fract_x
_atom_site_fract_y
_atom_site_fract_z
_atom_site_U_iso_or_equiv
_atom_site_adp_type
_atom_site_occupancy
_atom_site_site_symmetry_order
_atom_site_calc_flag
_atom_site_refinement_flags_posn
I1 I 0.67930(5) 0.40325(2) 0.56658(2) 0.01908(7) Uani 1 1 d .
I2 I 0.64668(5) 0.33708(2) 0.29552(2) 0.01745(7) Uani 1 1 d .
F1 F 0.9698(6) 0.13504(17) 0.23976(15) 0.0284(5) Uani 1 1 d .
F2 F 1.2636(6) 0.02405(19) 0.34346(17) 0.0357(6) Uani 1 1 d .
F3 F 1.2891(5) 0.07356(18) 0.54096(17) 0.0307(5) Uani 1 1 d .
F4 F 1.0122(5) 0.23120(18) 0.63358(14) 0.0246(5) Uani 1 1 d .
C11 C 0.8537(8) 0.2731(3) 0.4854(2) 0.0151(7) Uani 1 1 d .
C12 C 0.8424(8) 0.2486(3) 0.3835(3) 0.0166(7) Uani 1 1 d .
C13 C 0.9777(9) 0.1632(3) 0.3376(3) 0.0202(8) Uani 1 1 d .
C14 C 1.1278(9) 0.1049(3) 0.3897(3) 0.0230(8) Uani 1 1 d .
C15 C 1.1411(8) 0.1294(3) 0.4890(3) 0.0209(8) Uani 1 1 d .
C16 C 0.9988(8) 0.2114(3) 0.5357(2) 0.0183(8) Uani 1 1 d .
O1 O 0.4749(6) 0.45674(19) 0.16133(17) 0.0175(5) Uani 1 1 d .
N1 N 0.0062(7) 0.4140(3) 0.0831(2) 0.0172(7) Uani 1 1 d D
H1 H -0.146(8) 0.436(3) 0.088(3) 0.023(8) Uiso 1 1 d D
N2 N 0.2164(7) 0.5935(2) 0.1474(2) 0.0168(6) Uani 1 1 d D
H2 H 0.065(8) 0.606(3) 0.124(3) 0.023(8) Uiso 1 1 d D
N3 N 0.7200(7) 0.6994(2) 0.0666(2) 0.0159(6) Uani 1 1 d .
C1 C 0.2464(8) 0.4870(3) 0.1329(2) 0.0152(7) Uani 1 1 d .
C2 C 0.4502(9) 0.6813(3) 0.1996(2) 0.0199(8) Uani 1 1 d .
H2A H 0.6118 0.6496 0.2273 0.024 Uiso 1 1 calc R
H2B H 0.3769 0.7294 0.2547 0.024 Uiso 1 1 calc R
C3 C 0.5673(8) 0.7493(3) 0.1352(2) 0.0167(7) Uani 1 1 d .
C4 C 0.5169(9) 0.8557(3) 0.1466(3) 0.0217(8) Uani 1 1 d .
H4 H 0.4121 0.8888 0.1967 0.026 Uiso 1 1 calc R
C5 C 0.6223(9) 0.9135(3) 0.0836(3) 0.0240(9) Uani 1 1 d .
H5 H 0.5922 0.9870 0.0900 0.029 Uiso 1 1 calc R
C6 C 0.7710(9) 0.8621(3) 0.0116(3) 0.0205(8) Uani 1 1 d .
H6 H 0.8409 0.8991 -0.0335 0.025 Uiso 1 1 calc R
C7 C 0.8183(8) 0.7548(3) 0.0053(2) 0.0154(7) Uani 1 1 d .
C8 C 0.9927(8) 0.7015(3) -0.0715(2) 0.0182(8) Uani 1 1 d .
H8A H 0.9132 0.7120 -0.1350 0.022 Uiso 1 1 calc R
H8B H 1.1973 0.7397 -0.0547 0.022 Uiso 1 1 calc R

loop_
_atom_site_aniso_label
_atom_site_aniso_U_11
_atom_site_aniso_U_22
_atom_site_aniso_U_33
_atom_site_aniso_U_23
_atom_site_aniso_U_13
_atom_site_aniso_U_12
I1 0.02005(15) 0.02041(13) 0.01758(12) 0.00491(9) 0.00523(10) 0.00439(11)
I2 0.01554(14) 0.02249(13) 0.01517(12) 0.00662(9) 0.00160(10) 0.00342(11)
F1 0.0368(15) 0.0288(12) 0.0186(11) 0.0017(9) 0.0086(10) 0.0077(11)
F2 0.0419(17) 0.0286(12) 0.0397(14) 0.0052(11) 0.0141(12) 0.0188(12)
F3 0.0280(14) 0.0307(12) 0.0389(13) 0.0178(10) 0.0008(11) 0.0117(11)
F4 0.0249(13) 0.0331(12) 0.0180(10) 0.0105(9) 0.0011(10) 0.0065(10)
C11 0.0102(18) 0.0179(17) 0.0171(16) 0.0050(13) 0.0021(14) 0.0006(15)
C12 0.0116(19) 0.0199(18) 0.0190(17) 0.0071(14) 0.0026(14) 0.0003(15)
C13 0.022(2) 0.0214(18) 0.0170(17) 0.0047(14) 0.0045(16) 0.0007(16)
C14 0.020(2) 0.0180(18) 0.031(2) 0.0053(16) 0.0070(17) 0.0049(17)
C15 0.013(2) 0.0218(18) 0.0284(19) 0.0112(15) -0.0012(16) 0.0009(16)
C16 0.014(2) 0.0238(19) 0.0180(17) 0.0095(15) 0.0004(15) -0.0023(16)
O1 0.0126(14) 0.0232(13) 0.0202(12) 0.0103(10) 0.0030(11) 0.0056(11)
N1 0.0122(17) 0.0242(17) 0.0176(15) 0.0056(12) 0.0053(13) 0.0086(14)
N2 0.0106(16) 0.0232(16) 0.0208(15) 0.0105(13) 0.0028(13) 0.0087(14)
N3 0.0117(16) 0.0187(15) 0.0167(14) 0.0046(12) 0.0005(12) 0.0018(13)
C1 0.015(2) 0.0240(18) 0.0110(15) 0.0093(14) 0.0071(14) 0.0079(16)
C2 0.018(2) 0.0242(19) 0.0155(17) 0.0019(14) 0.0040(15) 0.0033(16)
C3 0.0109(19) 0.0221(18) 0.0155(16) 0.0035(14) -0.0001(14) 0.0013(15)
C4 0.022(2) 0.0238(19) 0.0179(17) 0.0012(15) 0.0024(16) 0.0078(17)
C5 0.026(2) 0.0171(18) 0.027(2) 0.0045(15) -0.0045(17) 0.0053(17)
C6 0.018(2) 0.0222(18) 0.0224(18) 0.0099(15) 0.0008(16) -0.0002(16)
C7 0.0081(18) 0.0204(17) 0.0176(16) 0.0067(14) -0.0006(14) 0.0008(14)
C8 0.0118(19) 0.0244(19) 0.0178(17) 0.0067(14) -0.0009(15) 0.0004(16)

loop_
_atom_type_symbol
_atom_type_description
_atom_type_scat_dispersion_real
_atom_type_scat_dispersion_imag
_atom_type_scat_source
C C 0.0033 0.0016 'International Tables Vol C Tables 4.2.6.8 and 6.1.1.4'
H H 0.0000 0.0000 'International Tables Vol C Tables 4.2.6.8 and 6.1.1.4'
F F 0.0171 0.0103 'International Tables Vol C Tables 4.2.6.8 and 6.1.1.4'
I I -0.4742 1.8119 'International Tables Vol C Tables 4.2.6.8 and 6.1.1.4'
N N 0.0061 0.0033 'International Tables Vol C Tables 4.2.6.8 and 6.1.1.4'
O O 0.0106 0.0060 'International Tables Vol C Tables 4.2.6.8 and 6.1.1.4'

loop_
_geom_angle_atom_site_label_1
_geom_angle_atom_site_label_2
_geom_angle_atom_site_label_3
_geom_angle
_geom_angle_site_symmetry_1
_geom_angle_site_symmetry_3
C12 C11 I1 123.3(3) . .
C16 C11 I1 117.8(3) . .
C16 C11 C12 118.8(3) . .
C11 C12 I2 124.3(3) . .
C13 C12 I2 117.3(2) . .
C13 C12 C11 118.4(3) . .
F1 C13 C12 121.0(3) . .
F1 C13 C14 117.5(3) . .
C14 C13 C12 121.6(3) . .
F2 C14 C13 120.4(3) . .
F2 C14 C15 119.7(3) . .
C15 C14 C13 120.0(4) . .
F3 C15 C14 120.5(3) . .
F3 C15 C16 120.2(3) . .
C14 C15 C16 119.3(3) . .
F4 C16 C11 120.9(3) . .
F4 C16 C15 117.2(3) . .
C15 C16 C11 121.9(3) . .
C1 N1 H1 115(3) . .
C1 N1 C8 119.2(3) . 2_665
C8 N1 H1 118(3) 2_665 .
C1 N2 H2 117(3) . .
C1 N2 C2 122.0(3) . .
C2 N2 H2 121(3) . .
C7 N3 C3 118.2(3) . .
O1 C1 N1 121.8(3) . .
O1 C1 N2 123.1(3) . .
N2 C1 N1 115.1(3) . .
N2 C2 H2A 109.0 . .
N2 C2 H2B 109.0 . .
N2 C2 C3 112.7(3) . .
H2A C2 H2B 107.8 . .
C3 C2 H2A 109.0 . .
C3 C2 H2B 109.0 . .
N3 C3 C2 116.0(3) . .
N3 C3 C4 122.8(3) . .
C4 C3 C2 121.2(3) . .
C3 C4 H4 120.6 . .
C3 C4 C5 118.8(3) . .
C5 C4 H4 120.6 . .
C4 C5 H5 120.7 . .
C6 C5 C4 118.6(3) . .
C6 C5 H5 120.7 . .
C5 C6 H6 120.3 . .
C5 C6 C7 119.4(3) . .
C7 C6 H6 120.3 . .
N3 C7 C6 122.1(3) . .
N3 C7 C8 119.3(3) . .
C6 C7 C8 118.6(3) . .
N1 C8 C7 115.0(3) 2_665 .
N1 C8 H8A 108.5 2_665 .
N1 C8 H8B 108.5 2_665 .
C7 C8 H8A 108.5 . .
C7 C8 H8B 108.5 . .
H8A C8 H8B 107.5 . .

loop_
_geom_bond_atom_site_label_1
_geom_bond_atom_site_label_2
_geom_bond_distance
_geom_bond_site_symmetry_2
I1 C11 2.084(3) .
I2 C12 2.101(3) .
F1 C13 1.347(4) .
F2 C14 1.347(4) .
F3 C15 1.347(4) .
F4 C16 1.350(4) .
C11 C12 1.402(5) .
C11 C16 1.381(5) .
C12 C13 1.385(5) .
C13 C14 1.378(5) .
C14 C15 1.366(5) .
C15 C16 1.378(5) .
O1 C1 1.239(4) .
N1 H1 0.80(3) .
N1 C1 1.366(5) .
N1 C8 1.444(5) 2_665
N2 H2 0.80(3) .
N2 C1 1.352(5) .
N2 C2 1.450(5) .
N3 C3 1.349(5) .
N3 C7 1.337(4) .
C2 H2A 0.9900 .
C2 H2B 0.9900 .
C2 C3 1.512(5) .
C3 C4 1.382(5) .
C4 H4 0.9500 .
C4 C5 1.390(5) .
C5 H5 0.9500 .
C5 C6 1.377(5) .
C6 H6 0.9500 .
C6 C7 1.397(5) .
C7 C8 1.510(5) .
C8 N1 1.444(5) 2_665
C8 H8A 0.9900 .
C8 H8B 0.9900 .

loop_
_geom_hbond_atom_site_label_D
_geom_hbond_atom_site_label_H
_geom_hbond_atom_site_label_A
_geom_hbond_distance_DH
_geom_hbond_distance_HA
_geom_hbond_distance_DA
_geom_hbond_angle_DHA
_geom_hbond_site_symmetry_A
N1 H1 O1 0.80(3) 2.16(4) 2.878(4) 151(4) 1_455
N2 H2 N3 0.80(3) 2.32(3) 3.083(4) 161(4) 1_455

loop_
_geom_torsion_atom_site_label_1
_geom_torsion_atom_site_label_2
_geom_torsion_atom_site_label_3
_geom_torsion_atom_site_label_4
_geom_torsion
_geom_torsion_site_symmetry_1
_geom_torsion_site_symmetry_4
I1 C11 C12 I2 -0.5(4) . .
I1 C11 C12 C13 177.0(3) . .
I1 C11 C16 F4 3.7(5) . .
I1 C11 C16 C15 -174.8(3) . .
I2 C12 C13 F1 -3.4(5) . .
I2 C12 C13 C14 175.9(3) . .
F1 C13 C14 F2 0.9(5) . .
F1 C13 C14 C15 -179.5(3) . .
F2 C14 C15 F3 0.1(6) . .
F2 C14 C15 C16 -179.3(3) . .
F3 C15 C16 F4 -0.9(5) . .
F3 C15 C16 C11 177.6(3) . .
C11 C12 C13 F1 178.9(3) . .
C11 C12 C13 C14 -1.8(6) . .
C12 C11 C16 F4 -179.2(3) . .
C12 C11 C16 C15 2.3(5) . .
C12 C13 C14 F2 -178.3(3) . .
C12 C13 C14 C15 1.3(6) . .
C13 C14 C15 F3 -179.5(3) . .
C13 C14 C15 C16 1.1(6) . .
C14 C15 C16 F4 178.5(3) . .
C14 C15 C16 C11 -2.9(6) . .
C16 C11 C12 I2 -177.5(3) . .
C16 C11 C12 C13 0.1(5) . .
N2 C2 C3 N3 -69.7(4) . .
N2 C2 C3 C4 109.9(4) . .
N3 C3 C4 C5 1.4(6) . .
N3 C7 C8 N1 10.6(5) . 2_665
C1 N2 C2 C3 114.5(4) . .
C2 N2 C1 O1 -1.3(5) . .
C2 N2 C1 N1 179.6(3) . .
C2 C3 C4 C5 -178.1(3) . .
C3 N3 C7 C6 1.0(5) . .
C3 N3 C7 C8 179.3(3) . .
C3 C4 C5 C6 0.5(6) . .
C4 C5 C6 C7 -1.6(6) . .
C5 C6 C7 N3 0.9(6) . .
C5 C6 C7 C8 -177.5(3) . .
C6 C7 C8 N1 -170.9(3) . 2_665
C7 N3 C3 C2 177.5(3) . .
C7 N3 C3 C4 -2.1(5) . .
C8 N1 C1 O1 6.3(5) 2_665 .
C8 N1 C1 N2 -174.6(3) 2_665 .

loop_
_twin_individual_id
_twin_individual_mass_fraction_refined
1 0.7549(9)
2 0.2451(9)
